data_2237931
loop_
_publ_author_name
'Shen, Dan-Feng'
'Lou, Shao-Jie'
'Xu, Dan-Qian'

_publ_section_title
;
 2-[3-(2-Acetoxyphenyl)quinoxalin-2-yl]phenyl acetate
;
_journal_coeditor_code LD2099
_journal_issue 5
_journal_name_full 'Acta Crystallographica Section E'
_journal_page_first o764
_journal_paper_doi 10.1107/S1600536813009161
_journal_volume 69
_journal_year 2013
_chemical_formula_iupac 'C24 H18 N2 O4'
_chemical_formula_moiety 'C24 H18 N2 O4'
_chemical_formula_sum 'C24 H18 N2 O4'
_chemical_formula_weight 398.40
_chemical_name_systematic
;
2-[3-(2-Acetoxyphenyl)quinoxalin-2-yl]phenyl acetate
;
_space_group_IT_number 14
_symmetry_cell_setting monoclinic
_symmetry_space_group_name_Hall '-P 2ybc'
_symmetry_space_group_name_H-M 'P 1 21/c 1'
_atom_sites_solution_hydrogens geom
_atom_sites_solution_primary direct
_atom_sites_solution_secondary difmap
_cell_angle_alpha 90.00
_cell_angle_beta 92.929(2)
_cell_angle_gamma 90.00
_cell_formula_units_Z 4
_cell_length_a 9.5723(5)
_cell_length_b 16.7309(8)
_cell_length_c 13.0555(6)
_cell_measurement_reflns_used 11299
_cell_measurement_temperature 296(2)
_cell_measurement_theta_max 27.4
_cell_measurement_theta_min 3.1
_cell_volume 2088.15(18)
_computing_cell_refinement 'PROCESS-AUTO  (Rigaku, 2006)'
_computing_data_collection 'PROCESS-AUTO  (Rigaku, 2006)'
_computing_data_reduction 'CrystalStructure (Rigaku, 2007)'
_computing_molecular_graphics 'ORTEP-3 for Windows (Farrugia, 2012)'
_computing_publication_material 'WinGX (Farrugia, 2012)'
_computing_structure_refinement 'SHELXL97 (Sheldrick, 2008)'
_computing_structure_solution 'SHELXS97 (Sheldrick, 2008)'
_diffrn_ambient_temperature 296(2)
_diffrn_detector_area_resol_mean 10.00
_diffrn_measured_fraction_theta_full 0.987
_diffrn_measured_fraction_theta_max 0.987
_diffrn_measurement_device_type 'Rigaku R-AXIS RAPID/ZJUG'
_diffrn_measurement_method \w
_diffrn_radiation_monochromator graphite
_diffrn_radiation_source 'rotating anode'
_diffrn_radiation_type MoK\a
_diffrn_radiation_wavelength 0.71073
_diffrn_reflns_av_R_equivalents 0.0431
_diffrn_reflns_av_sigmaI/netI 0.0342
_diffrn_reflns_limit_h_max 11
_diffrn_reflns_limit_h_min -11
_diffrn_reflns_limit_k_max 19
_diffrn_reflns_limit_k_min -19
_diffrn_reflns_limit_l_max 15
_diffrn_reflns_limit_l_min -15
_diffrn_reflns_number 15632
_diffrn_reflns_theta_full 25.02
_diffrn_reflns_theta_max 25.02
_diffrn_reflns_theta_min 3.12
_exptl_absorpt_coefficient_mu 0.087
_exptl_absorpt_correction_T_max 0.9827
_exptl_absorpt_correction_T_min 0.9592
_exptl_absorpt_correction_type multi-scan
_exptl_absorpt_process_details '(ABSCOR; Higashi, 1995)'
_exptl_crystal_colour yellow
_exptl_crystal_density_diffrn 1.267
_exptl_crystal_density_method 'not measured'
_exptl_crystal_description platelet
_exptl_crystal_F_000 832
_exptl_crystal_size_max 0.48
_exptl_crystal_size_mid 0.46
_exptl_crystal_size_min 0.20
_refine_diff_density_max 0.173
_refine_diff_density_min -0.197
_refine_ls_extinction_coef 0.045(2)
_refine_ls_extinction_expression Fc^*^=kFc[1+0.001xFc^2^\l^3^/sin(2\q)]^-1/4^
_refine_ls_extinction_method SHELXL
_refine_ls_goodness_of_fit_ref 1.004
_refine_ls_hydrogen_treatment constr
_refine_ls_matrix_type full
_refine_ls_number_parameters 274
_refine_ls_number_reflns 3646
_refine_ls_number_restraints 0
_refine_ls_restrained_S_all 1.004
_refine_ls_R_factor_all 0.0683
_refine_ls_R_factor_gt 0.0452
_refine_ls_shift/su_max 0.002
_refine_ls_shift/su_mean 0.000
_refine_ls_structure_factor_coef Fsqd
_refine_ls_weighting_details 'calc w=1/[\s^2^(Fo^2^)+(0.0450P)^2^+0.7545P] where P=(Fo^2^+2Fc^2^)/3'
_refine_ls_weighting_scheme calc
_refine_ls_wR_factor_gt 0.0999
_refine_ls_wR_factor_ref 0.1173
_reflns_number_gt 2553
_reflns_number_total 3646
_reflns_threshold_expression >2sigma(I)
_cod_data_source_file ld2099.cif
_cod_data_source_block I
_cod_database_code 2237931
_cod_database_fobs_code 2237931

loop_
_symmetry_equiv_pos_as_xyz
'x, y, z'
'-x, y+1/2, -z+1/2'
'-x, -y, -z'
'x, -y-1/2, z-1/2'

loop_
_atom_site_type_symbol
_atom_site_label
_atom_site_fract_x
_atom_site_fract_y
_atom_site_fract_z
_atom_site_U_iso_or_equiv
_atom_site_adp_type
_atom_site_calc_flag
_atom_site_refinement_flags
_atom_site_occupancy
_atom_site_symmetry_multiplicity
C C1 0.57616(19) 0.12138(11) 0.27152(13) 0.0401(4) Uani d . 1 1
C C2 0.7311(2) 0.02174(11) 0.31884(15) 0.0467(5) Uani d . 1 1
C C3 0.7625(3) -0.04950(13) 0.37296(19) 0.0678(6) Uani d . 1 1
H H3 0.6940 -0.0747 0.4093 0.081 Uiso calc R 1 1
C C4 0.8934(3) -0.08127(15) 0.3718(2) 0.0778(7) Uani d . 1 1
H H4 0.9141 -0.1280 0.4080 0.093 Uiso calc R 1 1
C C5 0.9964(3) -0.04432(15) 0.3169(2) 0.0783(7) Uani d . 1 1
H H5 1.0850 -0.0671 0.3166 0.094 Uiso calc R 1 1
C C6 0.9699(2) 0.02435(14) 0.2639(2) 0.0704(7) Uani d . 1 1
H H6 1.0394 0.0480 0.2270 0.085 Uiso calc R 1 1
C C7 0.8360(2) 0.05939(12) 0.26533(15) 0.0494(5) Uani d . 1 1
C C8 0.68513(19) 0.16210(11) 0.22108(14) 0.0429(5) Uani d . 1 1
C C9 0.43173(19) 0.15473(11) 0.27655(14) 0.0438(5) Uani d . 1 1
C C10 0.3759(2) 0.16739(13) 0.37183(17) 0.0586(6) Uani d . 1 1
H H10 0.4290 0.1545 0.4312 0.070 Uiso calc R 1 1
C C11 0.2436(3) 0.19857(15) 0.3797(2) 0.0714(7) Uani d . 1 1
H H11 0.2083 0.2068 0.4439 0.086 Uiso calc R 1 1
C C12 0.1641(2) 0.21744(15) 0.2926(2) 0.0731(7) Uani d . 1 1
H H12 0.0751 0.2389 0.2980 0.088 Uiso calc R 1 1
C C13 0.2152(2) 0.20474(14) 0.19734(19) 0.0628(6) Uani d . 1 1
H H13 0.1610 0.2171 0.1383 0.075 Uiso calc R 1 1
C C14 0.3478(2) 0.17335(12) 0.19050(15) 0.0473(5) Uani d . 1 1
C C15 0.3570(3) 0.09580(15) 0.04113(19) 0.0727(7) Uani d . 1 1
C C16 0.4121(3) 0.09362(19) -0.0632(2) 0.0940(9) Uani d . 1 1
H H16A 0.3871 0.0438 -0.0956 0.141 Uiso calc R 1 1
H H16B 0.5121 0.0987 -0.0581 0.141 Uiso calc R 1 1
H H16C 0.3727 0.1369 -0.1033 0.141 Uiso calc R 1 1
C C17 0.66704(19) 0.24376(11) 0.17661(15) 0.0432(5) Uani d . 1 1
C C18 0.6188(2) 0.30646(12) 0.23494(17) 0.0537(5) Uani d . 1 1
H H18 0.5930 0.2967 0.3015 0.064 Uiso calc R 1 1
C C19 0.6084(2) 0.38308(13) 0.19573(19) 0.0622(6) Uani d . 1 1
H H19 0.5755 0.4244 0.2357 0.075 Uiso calc R 1 1
C C20 0.6466(2) 0.39806(14) 0.09761(19) 0.0650(6) Uani d . 1 1
H H20 0.6390 0.4495 0.0710 0.078 Uiso calc R 1 1
C C21 0.6961(2) 0.33717(13) 0.03828(17) 0.0577(6) Uani d . 1 1
H H21 0.7231 0.3475 -0.0279 0.069 Uiso calc R 1 1
C C22 0.70544(19) 0.26088(11) 0.07788(15) 0.0448(5) Uani d . 1 1
C C23 0.8838(2) 0.19247(13) -0.00467(16) 0.0554(5) Uani d . 1 1
C C24 0.9139(3) 0.11638(17) -0.0569(2) 0.0940(9) Uani d . 1 1
H H24A 1.0092 0.1164 -0.0765 0.141 Uiso calc R 1 1
H H24B 0.8524 0.1108 -0.1169 0.141 Uiso calc R 1 1
H H24C 0.8997 0.0726 -0.0111 0.141 Uiso calc R 1 1
N N1 0.59936(17) 0.05326(9) 0.32027(12) 0.0467(4) Uani d . 1 1
N N2 0.81105(17) 0.13064(10) 0.21658(13) 0.0513(4) Uani d . 1 1
O O1 0.40006(15) 0.16132(9) 0.09276(10) 0.0569(4) Uani d . 1 1
O O2 0.2849(3) 0.04774(14) 0.0780(2) 0.1502(12) Uani d . 1 1
O O3 0.74576(14) 0.19711(8) 0.01622(10) 0.0536(4) Uani d . 1 1
O O4 0.96565(16) 0.24378(10) 0.01729(13) 0.0718(5) Uani d . 1 1

loop_
_atom_site_aniso_label
_atom_site_aniso_U_11
_atom_site_aniso_U_22
_atom_site_aniso_U_33
_atom_site_aniso_U_12
_atom_site_aniso_U_13
_atom_site_aniso_U_23
C1 0.0399(11) 0.0407(10) 0.0397(9) -0.0011(8) 0.0016(8) -0.0007(8)
C2 0.0485(12) 0.0394(11) 0.0519(11) 0.0026(9) -0.0016(9) 0.0003(8)
C3 0.0670(16) 0.0531(13) 0.0834(16) 0.0067(11) 0.0054(12) 0.0188(12)
C4 0.0777(19) 0.0577(15) 0.0972(19) 0.0184(13) -0.0026(15) 0.0172(13)
C5 0.0593(16) 0.0675(16) 0.108(2) 0.0249(13) -0.0009(14) 0.0111(14)
C6 0.0494(14) 0.0646(15) 0.0979(18) 0.0147(11) 0.0098(12) 0.0115(13)
C7 0.0457(12) 0.0445(11) 0.0580(12) 0.0051(9) 0.0015(9) 0.0023(9)
C8 0.0384(11) 0.0427(11) 0.0477(11) 0.0002(8) 0.0036(8) 0.0007(8)
C9 0.0381(11) 0.0445(11) 0.0492(11) -0.0024(8) 0.0060(9) 0.0029(8)
C10 0.0454(13) 0.0746(15) 0.0564(12) 0.0038(11) 0.0086(10) 0.0019(10)
C11 0.0522(15) 0.0910(18) 0.0725(16) 0.0059(13) 0.0183(12) -0.0046(13)
C12 0.0405(13) 0.0788(17) 0.101(2) 0.0113(11) 0.0109(13) -0.0055(14)
C13 0.0432(13) 0.0661(15) 0.0781(16) 0.0040(10) -0.0068(11) 0.0070(11)
C14 0.0409(12) 0.0490(12) 0.0520(11) -0.0037(9) 0.0017(9) 0.0033(9)
C15 0.0844(18) 0.0636(15) 0.0710(16) -0.0143(14) 0.0131(14) -0.0085(12)
C16 0.115(2) 0.103(2) 0.0653(16) -0.0082(18) 0.0090(16) -0.0149(15)
C17 0.0332(10) 0.0432(11) 0.0529(11) -0.0009(8) 0.0005(8) 0.0054(8)
C18 0.0493(13) 0.0485(12) 0.0640(13) 0.0034(9) 0.0088(10) 0.0036(10)
C19 0.0546(14) 0.0455(13) 0.0865(17) 0.0056(10) 0.0044(12) 0.0014(11)
C20 0.0543(14) 0.0490(13) 0.0905(17) 0.0007(11) -0.0080(12) 0.0190(12)
C21 0.0513(13) 0.0609(14) 0.0600(13) -0.0052(10) -0.0063(10) 0.0185(11)
C22 0.0328(10) 0.0477(11) 0.0531(11) -0.0055(8) -0.0048(8) 0.0040(9)
C23 0.0490(13) 0.0624(14) 0.0552(12) -0.0057(11) 0.0080(10) 0.0018(10)
C24 0.0787(19) 0.088(2) 0.118(2) -0.0099(15) 0.0290(17) -0.0343(17)
N1 0.0458(10) 0.0428(9) 0.0517(9) -0.0007(7) 0.0033(7) 0.0048(7)
N2 0.0399(10) 0.0489(10) 0.0656(11) 0.0035(7) 0.0075(8) 0.0065(8)
O1 0.0542(9) 0.0661(10) 0.0501(8) -0.0107(7) -0.0014(7) 0.0030(7)
O2 0.218(3) 0.0990(16) 0.142(2) -0.0865(18) 0.092(2) -0.0508(14)
O3 0.0461(8) 0.0589(9) 0.0562(8) -0.0123(6) 0.0052(6) -0.0055(6)
O4 0.0485(10) 0.0730(11) 0.0944(12) -0.0164(8) 0.0085(8) -0.0079(9)

loop_
_atom_type_symbol
_atom_type_description
_atom_type_scat_dispersion_real
_atom_type_scat_dispersion_imag
_atom_type_scat_source
C C 0.0033 0.0016 'International Tables Vol C Tables 4.2.6.8 and 6.1.1.4'
H H 0.0000 0.0000 'International Tables Vol C Tables 4.2.6.8 and 6.1.1.4'
N N 0.0061 0.0033 'International Tables Vol C Tables 4.2.6.8 and 6.1.1.4'
O O 0.0106 0.0060 'International Tables Vol C Tables 4.2.6.8 and 6.1.1.4'

loop_
_geom_angle_atom_site_label_1
_geom_angle_atom_site_label_2
_geom_angle_atom_site_label_3
_geom_angle
N1 C1 C8 121.58(17)
N1 C1 C9 115.76(16)
C8 C1 C9 122.60(16)
N1 C2 C7 121.18(17)
N1 C2 C3 119.48(18)
C7 C2 C3 119.34(19)
C4 C3 C2 119.8(2)
C4 C3 H3 120.1
C2 C3 H3 120.1
C3 C4 C5 120.6(2)
C3 C4 H4 119.7
C5 C4 H4 119.7
C6 C5 C4 121.2(2)
C6 C5 H5 119.4
C4 C5 H5 119.4
C5 C6 C7 119.4(2)
C5 C6 H6 120.3
C7 C6 H6 120.3
N2 C7 C2 120.79(17)
N2 C7 C6 119.56(19)
C2 C7 C6 119.63(19)
N2 C8 C1 121.24(17)
N2 C8 C17 115.87(16)
C1 C8 C17 122.78(16)
C14 C9 C10 117.21(18)
C14 C9 C1 123.25(17)
C10 C9 C1 119.53(17)
C11 C10 C9 121.3(2)
C11 C10 H10 119.4
C9 C10 H10 119.4
C12 C11 C10 119.9(2)
C12 C11 H11 120.0
C10 C11 H11 120.0
C11 C12 C13 120.3(2)
C11 C12 H12 119.8
C13 C12 H12 119.8
C12 C13 C14 119.2(2)
C12 C13 H13 120.4
C14 C13 H13 120.4
C13 C14 C9 122.07(19)
C13 C14 O1 118.89(18)
C9 C14 O1 119.04(17)
O2 C15 O1 121.6(2)
O2 C15 C16 126.9(3)
O1 C15 C16 111.5(2)
C15 C16 H16A 109.5
C15 C16 H16B 109.5
H16A C16 H16B 109.5
C15 C16 H16C 109.5
H16A C16 H16C 109.5
H16B C16 H16C 109.5
C22 C17 C18 117.67(18)
C22 C17 C8 121.31(17)
C18 C17 C8 120.91(17)
C19 C18 C17 121.1(2)
C19 C18 H18 119.4
C17 C18 H18 119.4
C20 C19 C18 119.8(2)
C20 C19 H19 120.1
C18 C19 H19 120.1
C19 C20 C21 120.3(2)
C19 C20 H20 119.8
C21 C20 H20 119.8
C22 C21 C20 119.4(2)
C22 C21 H21 120.3
C20 C21 H21 120.3
C21 C22 C17 121.62(19)
C21 C22 O3 120.24(18)
C17 C22 O3 118.01(16)
O4 C23 O3 123.0(2)
O4 C23 C24 126.2(2)
O3 C23 C24 110.8(2)
C23 C24 H24A 109.5
C23 C24 H24B 109.5
H24A C24 H24B 109.5
C23 C24 H24C 109.5
H24A C24 H24C 109.5
H24B C24 H24C 109.5
C1 N1 C2 117.34(16)
C8 N2 C7 117.73(16)
C15 O1 C14 117.26(16)
C23 O3 C22 117.10(15)

loop_
_geom_bond_atom_site_label_1
_geom_bond_atom_site_label_2
_geom_bond_distance
C1 N1 1.319(2)
C1 C8 1.434(2)
C1 C9 1.495(3)
C2 N1 1.368(2)
C2 C7 1.401(3)
C2 C3 1.410(3)
C3 C4 1.362(3)
C3 H3 0.9300
C4 C5 1.393(4)
C4 H4 0.9300
C5 C6 1.359(3)
C5 H5 0.9300
C6 C7 1.410(3)
C6 H6 0.9300
C7 N2 1.367(2)
C8 N2 1.319(2)
C8 C17 1.491(3)
C9 C14 1.383(3)
C9 C10 1.395(3)
C10 C11 1.378(3)
C10 H10 0.9300
C11 C12 1.372(4)
C11 H11 0.9300
C12 C13 1.376(3)
C12 H12 0.9300
C13 C14 1.381(3)
C13 H13 0.9300
C14 O1 1.409(2)
C15 O2 1.178(3)
C15 O1 1.341(3)
C15 C16 1.486(3)
C16 H16A 0.9600
C16 H16B 0.9600
C16 H16C 0.9600
C17 C22 1.388(3)
C17 C18 1.389(3)
C18 C19 1.382(3)
C18 H18 0.9300
C19 C20 1.373(3)
C19 H19 0.9300
C20 C21 1.379(3)
C20 H20 0.9300
C21 C22 1.378(3)
C21 H21 0.9300
C22 O3 1.403(2)
C23 O4 1.188(2)
C23 O3 1.365(2)
C23 C24 1.479(3)
C24 H24A 0.9600
C24 H24B 0.9600
C24 H24C 0.9600

loop_
_geom_hbond_atom_site_label_D
_geom_hbond_atom_site_label_H
_geom_hbond_atom_site_label_A
_geom_hbond_site_symmetry_A
_geom_hbond_distance_DH
_geom_hbond_distance_HA
_geom_hbond_distance_DA
_geom_hbond_angle_DHA
C13 H13 O4 1_455 0.93 2.43 3.329(2) 163.5

loop_
_geom_torsion_atom_site_label_1
_geom_torsion_atom_site_label_2
_geom_torsion_atom_site_label_3
_geom_torsion_atom_site_label_4
_geom_torsion
N1 C2 C3 C4 179.9(2)
C7 C2 C3 C4 -0.7(3)
C2 C3 C4 C5 -0.5(4)
C3 C4 C5 C6 0.5(4)
C4 C5 C6 C7 0.7(4)
N1 C2 C7 N2 2.8(3)
C3 C2 C7 N2 -176.6(2)
N1 C2 C7 C6 -178.78(19)
C3 C2 C7 C6 1.8(3)
C5 C6 C7 N2 176.6(2)
C5 C6 C7 C2 -1.9(4)
N1 C1 C8 N2 3.9(3)
C9 C1 C8 N2 -178.99(17)
N1 C1 C8 C17 -172.21(17)
C9 C1 C8 C17 4.9(3)
N1 C1 C9 C14 -124.4(2)
C8 C1 C9 C14 58.4(3)
N1 C1 C9 C10 54.9(2)
C8 C1 C9 C10 -122.4(2)
C14 C9 C10 C11 -1.2(3)
C1 C9 C10 C11 179.5(2)
C9 C10 C11 C12 0.3(4)
C10 C11 C12 C13 0.6(4)
C11 C12 C13 C14 -0.5(4)
C12 C13 C14 C9 -0.5(3)
C12 C13 C14 O1 -179.3(2)
C10 C9 C14 C13 1.3(3)
C1 C9 C14 C13 -179.44(19)
C10 C9 C14 O1 -179.88(17)
C1 C9 C14 O1 -0.6(3)
N2 C8 C17 C22 52.2(3)
C1 C8 C17 C22 -131.55(19)
N2 C8 C17 C18 -124.0(2)
C1 C8 C17 C18 52.3(3)
C22 C17 C18 C19 0.5(3)
C8 C17 C18 C19 176.78(19)
C17 C18 C19 C20 -0.2(3)
C18 C19 C20 C21 -0.4(3)
C19 C20 C21 C22 0.8(3)
C20 C21 C22 C17 -0.5(3)
C20 C21 C22 O3 175.29(18)
C18 C17 C22 C21 -0.1(3)
C8 C17 C22 C21 -176.41(18)
C18 C17 C22 O3 -176.01(17)
C8 C17 C22 O3 7.7(3)
C8 C1 N1 C2 -1.5(3)
C9 C1 N1 C2 -178.85(16)
C7 C2 N1 C1 -1.7(3)
C3 C2 N1 C1 177.72(19)
C1 C8 N2 C7 -2.7(3)
C17 C8 N2 C7 173.69(17)
C2 C7 N2 C8 -0.5(3)
C6 C7 N2 C8 -178.93(19)
O2 C15 O1 C14 -4.3(4)
C16 C15 O1 C14 176.0(2)
C13 C14 O1 C15 -79.8(3)
C9 C14 O1 C15 101.3(2)
O4 C23 O3 C22 -8.4(3)
C24 C23 O3 C22 171.6(2)
C21 C22 O3 C23 74.4(2)
C17 C22 O3 C23 -109.70(19)
